data_2225096
loop_
_publ_author_name
'Gruber, Tobias'
'Seichter, Wilhelm'
'Weber, Edwin'

_publ_section_title
;
 1-(Hydroxymethyl)pyrene
;
_journal_coeditor_code RK2186
_journal_issue 2
_journal_name_full 'Acta Crystallographica Section E'
_journal_page_first o443
_journal_paper_doi 10.1107/S1600536810002424
_journal_volume 66
_journal_year 2010
_chemical_formula_iupac 'C17 H12 O'
_chemical_formula_moiety 'C17 H12 O'
_chemical_formula_sum 'C17 H12 O'
_chemical_formula_weight 232.27
_chemical_melting_point 393
_chemical_name_systematic
;
1-(Hydroxymethyl)pyrene
;
_space_group_IT_number 14
_symmetry_cell_setting monoclinic
_symmetry_space_group_name_Hall '-P 2ybc'
_symmetry_space_group_name_H-M 'P 1 21/c 1'
_atom_sites_solution_hydrogens geom
_atom_sites_solution_primary direct
_atom_sites_solution_secondary difmap
_cell_angle_alpha 90.00
_cell_angle_beta 91.719(2)
_cell_angle_gamma 90.00
_cell_formula_units_Z 8
_cell_length_a 19.9182(6)
_cell_length_b 8.8880(3)
_cell_length_c 13.0882(4)
_cell_measurement_reflns_used 8740
_cell_measurement_temperature 153(2)
_cell_measurement_theta_max 32.31
_cell_measurement_theta_min 2.51
_cell_volume 2316.00(13)
_computing_cell_refinement 'SAINT (Bruker, 2004)'
_computing_data_collection 'APEX2 (Bruker, 2004)'
_computing_data_reduction 'SAINT (Bruker, 2004)'
_computing_molecular_graphics 'ORTEP-3 (Farrugia,  1997)'
_computing_publication_material 'SHELXTL  (Sheldrick, 2008)'
_computing_structure_refinement 'SHELXL97 (Sheldrick, 2008)'
_computing_structure_solution 'SHELXS97 (Sheldrick, 2008)'
_diffrn_ambient_temperature 153(2)
_diffrn_measured_fraction_theta_full 0.998
_diffrn_measured_fraction_theta_max 0.998
_diffrn_measurement_device_type 'Bruker APEXII CCD area-detector'
_diffrn_measurement_method '\f and \w scans'
_diffrn_radiation_monochromator graphite
_diffrn_radiation_source 'fine--focus sealed tube'
_diffrn_radiation_type MoK\a
_diffrn_radiation_wavelength 0.71073
_diffrn_reflns_av_R_equivalents 0.0259
_diffrn_reflns_av_sigmaI/netI 0.0210
_diffrn_reflns_limit_h_max 25
_diffrn_reflns_limit_h_min -25
_diffrn_reflns_limit_k_max 10
_diffrn_reflns_limit_k_min -11
_diffrn_reflns_limit_l_max 11
_diffrn_reflns_limit_l_min -16
_diffrn_reflns_number 29632
_diffrn_reflns_theta_full 26.99
_diffrn_reflns_theta_max 26.99
_diffrn_reflns_theta_min 2.97
_exptl_absorpt_coefficient_mu 0.081
_exptl_absorpt_correction_type none
_exptl_crystal_colour colourless
_exptl_crystal_density_diffrn 1.332
_exptl_crystal_density_method 'not measured'
_exptl_crystal_description plate
_exptl_crystal_F_000 976
_exptl_crystal_size_max 0.59
_exptl_crystal_size_mid 0.29
_exptl_crystal_size_min 0.12
_refine_diff_density_max 0.209
_refine_diff_density_min -0.176
_refine_ls_extinction_method none
_refine_ls_goodness_of_fit_ref 1.055
_refine_ls_hydrogen_treatment constr
_refine_ls_matrix_type full
_refine_ls_number_parameters 327
_refine_ls_number_reflns 5051
_refine_ls_number_restraints 0
_refine_ls_restrained_S_all 1.055
_refine_ls_R_factor_all 0.0561
_refine_ls_R_factor_gt 0.0382
_refine_ls_shift/su_max 0.000
_refine_ls_shift/su_mean 0.000
_refine_ls_structure_factor_coef Fsqd
_refine_ls_weighting_details 'calc w=1/[\s^2^(Fo^2^)+(0.0591P)^2^+0.2704P] where P=(Fo^2^+2Fc^2^)/3'
_refine_ls_weighting_scheme calc
_refine_ls_wR_factor_gt 0.1023
_refine_ls_wR_factor_ref 0.1105
_reflns_number_gt 3801
_reflns_number_total 5051
_reflns_threshold_expression I>2\s(I)
_cod_data_source_file rk2186.cif
_cod_data_source_block I
_cod_original_sg_symbol_H-M 'P 21/c'
_cod_database_code 2225096
_cod_database_fobs_code 2225096

loop_
_symmetry_equiv_pos_as_xyz
'x, y, z'
'-x, y+1/2, -z+1/2'
'-x, -y, -z'
'x, -y-1/2, z-1/2'

loop_
_atom_site_type_symbol
_atom_site_label
_atom_site_fract_x
_atom_site_fract_y
_atom_site_fract_z
_atom_site_U_iso_or_equiv
_atom_site_adp_type
_atom_site_calc_flag
_atom_site_refinement_flags
_atom_site_occupancy
_atom_site_disorder_assembly
_atom_site_disorder_group
O O1 0.53989(4) -0.02633(10) 0.21742(7) 0.0412(2) Uani d . 1 . .
H H1 0.5295 -0.0899 0.2617 0.062 Uiso calc R 1 . .
C C1 0.65534(6) 0.05248(12) 0.26246(8) 0.0262(2) Uani d . 1 . .
C C2 0.63001(6) 0.15072(13) 0.33402(8) 0.0316(3) Uani d . 1 . .
H H2 0.5828 0.1582 0.3409 0.038 Uiso calc R 1 . .
C C3 0.67218(6) 0.23825(13) 0.39567(8) 0.0336(3) Uani d . 1 . .
H H3 0.6534 0.3036 0.4447 0.040 Uiso calc R 1 . .
C C4 0.74142(6) 0.23177(12) 0.38682(8) 0.0296(3) Uani d . 1 . .
C C5 0.78651(7) 0.32180(13) 0.44853(9) 0.0392(3) Uani d . 1 . .
H H5 0.7688 0.3864 0.4989 0.047 Uiso calc R 1 . .
C C6 0.85288(7) 0.31708(14) 0.43697(10) 0.0444(3) Uani d . 1 . .
H H6 0.8812 0.3781 0.4794 0.053 Uiso calc R 1 . .
C C7 0.88234(7) 0.22197(14) 0.36198(10) 0.0388(3) Uani d . 1 . .
C C8 0.95132(7) 0.21558(18) 0.34778(12) 0.0540(4) Uani d . 1 . .
H H8 0.9807 0.2747 0.3899 0.065 Uiso calc R 1 . .
C C9 0.97759(7) 0.1249(2) 0.27363(13) 0.0606(5) Uani d . 1 . .
H H9 1.0247 0.1236 0.2645 0.073 Uiso calc R 1 . .
C C10 0.93612(7) 0.03560(18) 0.21215(11) 0.0494(4) Uani d . 1 . .
H H10 0.9550 -0.0256 0.1609 0.059 Uiso calc R 1 . .
C C11 0.86674(6) 0.03471(14) 0.22482(9) 0.0334(3) Uani d . 1 . .
C C12 0.82208(6) -0.05924(13) 0.16581(9) 0.0334(3) Uani d . 1 . .
H H12 0.8400 -0.1256 0.1167 0.040 Uiso calc R 1 . .
C C13 0.75524(6) -0.05603(12) 0.17800(8) 0.0282(3) Uani d . 1 . .
H H13 0.7272 -0.1204 0.1374 0.034 Uiso calc R 1 . .
C C14 0.72512(5) 0.04227(11) 0.25087(7) 0.0236(2) Uani d . 1 . .
C C15 0.76866(6) 0.13372(11) 0.31289(8) 0.0250(2) Uani d . 1 . .
C C16 0.83916(6) 0.12977(12) 0.29987(8) 0.0296(3) Uani d . 1 . .
C C17 0.60896(6) -0.04252(14) 0.19512(9) 0.0335(3) Uani d . 1 . .
H H17A 0.6153 -0.0146 0.1228 0.040 Uiso calc R 1 . .
H H17B 0.6218 -0.1496 0.2032 0.040 Uiso calc R 1 . .
O O1A 0.48228(4) 0.26209(9) 0.65830(6) 0.0368(2) Uani d . 1 . .
H H1A 0.4998 0.3385 0.6859 0.055 Uiso calc R 1 . .
C C1A 0.41705(5) 0.19195(13) 0.50620(8) 0.0286(3) Uani d . 1 . .
C C2A 0.43258(6) 0.08575(14) 0.43237(9) 0.0343(3) Uani d . 1 . .
H H2A 0.4781 0.0724 0.4148 0.041 Uiso calc R 1 . .
C C3A 0.38356(6) -0.00083(14) 0.38391(8) 0.0337(3) Uani d . 1 . .
H H3A 0.3959 -0.0728 0.3342 0.040 Uiso calc R 1 . .
C C4A 0.31636(6) 0.01636(12) 0.40716(8) 0.0277(2) Uani d . 1 . .
C C5A 0.26394(7) -0.06959(13) 0.35757(8) 0.0341(3) Uani d . 1 . .
H H5A 0.2754 -0.1425 0.3080 0.041 Uiso calc R 1 . .
C C6A 0.19914(7) -0.04986(13) 0.37933(9) 0.0360(3) Uani d . 1 . .
H H6A 0.1658 -0.1081 0.3442 0.043 Uiso calc R 1 . .
C C7A 0.17913(6) 0.05748(13) 0.45456(8) 0.0308(3) Uani d . 1 . .
C C8A 0.11218(6) 0.08017(15) 0.47954(10) 0.0397(3) Uani d . 1 . .
H H8A 0.0779 0.0234 0.4455 0.048 Uiso calc R 1 . .
C C9A 0.09507(6) 0.18397(16) 0.55308(10) 0.0426(3) Uani d . 1 . .
H H9A 0.0492 0.1978 0.5688 0.051 Uiso calc R 1 . .
C C10A 0.14416(6) 0.26767(15) 0.60382(9) 0.0371(3) Uani d . 1 . .
H H10A 0.1317 0.3383 0.6543 0.045 Uiso calc R 1 . .
C C11A 0.21194(6) 0.24959(12) 0.58179(8) 0.0281(3) Uani d . 1 . .
C C12A 0.26408(6) 0.33496(13) 0.63165(8) 0.0305(3) Uani d . 1 . .
H H12A 0.2526 0.4059 0.6826 0.037 Uiso calc R 1 . .
C C13A 0.32911(6) 0.31781(12) 0.60855(8) 0.0286(3) Uani d . 1 . .
H H13A 0.3622 0.3777 0.6429 0.034 Uiso calc R 1 . .
C C14A 0.34959(5) 0.21105(12) 0.53313(8) 0.0245(2) Uani d . 1 . .
C C15A 0.29880(5) 0.12329(11) 0.48278(7) 0.0232(2) Uani d . 1 . .
C C16A 0.23004(5) 0.14309(12) 0.50639(8) 0.0250(2) Uani d . 1 . .
C C17A 0.47224(6) 0.28837(15) 0.55113(9) 0.0370(3) Uani d . 1 . .
H H17C 0.5145 0.2669 0.5159 0.044 Uiso calc R 1 . .
H H17D 0.4609 0.3956 0.5397 0.044 Uiso calc R 1 . .

loop_
_atom_site_aniso_label
_atom_site_aniso_U_11
_atom_site_aniso_U_22
_atom_site_aniso_U_33
_atom_site_aniso_U_12
_atom_site_aniso_U_13
_atom_site_aniso_U_23
O1 0.0302(5) 0.0379(5) 0.0551(6) -0.0008(4) -0.0045(4) 0.0141(4)
C1 0.0342(6) 0.0209(5) 0.0234(5) 0.0014(5) -0.0018(4) 0.0054(4)
C2 0.0356(6) 0.0297(6) 0.0297(6) 0.0062(5) 0.0051(5) 0.0060(5)
C3 0.0529(8) 0.0252(6) 0.0231(6) 0.0098(5) 0.0058(5) -0.0004(5)
C4 0.0489(7) 0.0184(6) 0.0211(5) 0.0018(5) -0.0035(5) 0.0024(4)
C5 0.0675(9) 0.0225(6) 0.0269(6) -0.0012(6) -0.0102(6) -0.0014(5)
C6 0.0669(10) 0.0280(7) 0.0369(7) -0.0142(6) -0.0201(6) 0.0039(5)
C7 0.0451(7) 0.0328(7) 0.0377(7) -0.0109(6) -0.0120(5) 0.0143(5)
C8 0.0460(8) 0.0608(10) 0.0545(9) -0.0216(7) -0.0128(7) 0.0200(8)
C9 0.0329(7) 0.0859(12) 0.0627(10) -0.0102(8) -0.0017(7) 0.0288(9)
C10 0.0401(8) 0.0603(9) 0.0481(8) 0.0083(7) 0.0065(6) 0.0171(7)
C11 0.0344(6) 0.0344(7) 0.0316(6) 0.0045(5) 0.0012(5) 0.0120(5)
C12 0.0445(7) 0.0297(6) 0.0262(6) 0.0108(5) 0.0044(5) 0.0020(5)
C13 0.0392(7) 0.0224(6) 0.0229(5) 0.0024(5) -0.0027(4) -0.0003(4)
C14 0.0342(6) 0.0176(5) 0.0188(5) 0.0018(4) -0.0016(4) 0.0033(4)
C15 0.0371(6) 0.0177(5) 0.0202(5) 0.0015(4) -0.0030(4) 0.0050(4)
C16 0.0374(7) 0.0244(6) 0.0268(6) -0.0026(5) -0.0049(5) 0.0102(4)
C17 0.0322(6) 0.0327(7) 0.0351(6) -0.0021(5) -0.0036(5) 0.0026(5)
O1A 0.0400(5) 0.0354(5) 0.0342(5) -0.0092(4) -0.0105(3) 0.0040(4)
C1A 0.0319(6) 0.0281(6) 0.0257(6) -0.0012(5) -0.0023(4) 0.0072(4)
C2A 0.0324(6) 0.0411(7) 0.0297(6) 0.0056(5) 0.0043(5) 0.0065(5)
C3A 0.0468(7) 0.0307(6) 0.0236(6) 0.0090(5) 0.0033(5) -0.0016(5)
C4A 0.0420(7) 0.0206(5) 0.0202(5) 0.0009(5) -0.0029(4) 0.0029(4)
C5A 0.0568(8) 0.0233(6) 0.0219(6) -0.0028(5) -0.0059(5) -0.0013(4)
C6A 0.0508(8) 0.0282(6) 0.0281(6) -0.0129(6) -0.0143(5) 0.0037(5)
C7A 0.0358(7) 0.0281(6) 0.0279(6) -0.0056(5) -0.0083(5) 0.0104(5)
C8A 0.0346(7) 0.0413(7) 0.0425(7) -0.0083(6) -0.0101(5) 0.0161(6)
C9A 0.0292(6) 0.0506(8) 0.0481(8) 0.0017(6) 0.0014(5) 0.0206(7)
C10A 0.0387(7) 0.0384(7) 0.0345(6) 0.0106(5) 0.0069(5) 0.0104(5)
C11A 0.0341(6) 0.0257(6) 0.0244(5) 0.0044(5) -0.0002(4) 0.0070(4)
C12A 0.0430(7) 0.0244(6) 0.0239(5) 0.0067(5) -0.0017(5) -0.0022(4)
C13A 0.0383(6) 0.0214(6) 0.0257(6) -0.0009(5) -0.0080(4) -0.0012(4)
C14A 0.0315(6) 0.0197(5) 0.0220(5) 0.0001(4) -0.0032(4) 0.0042(4)
C15A 0.0330(6) 0.0174(5) 0.0190(5) 0.0002(4) -0.0033(4) 0.0036(4)
C16A 0.0321(6) 0.0205(5) 0.0221(5) -0.0002(4) -0.0043(4) 0.0072(4)
C17A 0.0349(6) 0.0411(7) 0.0349(7) -0.0081(6) -0.0028(5) 0.0093(5)

loop_
_atom_type_symbol
_atom_type_description
_atom_type_scat_dispersion_real
_atom_type_scat_dispersion_imag
_atom_type_scat_source
C C 0.0033 0.0016 'International Tables Vol C Tables 4.2.6.8 and 6.1.1.4'
H H 0.0000 0.0000 'International Tables Vol C Tables 4.2.6.8 and 6.1.1.4'
O O 0.0106 0.0060 'International Tables Vol C Tables 4.2.6.8 and 6.1.1.4'

loop_
_geom_angle_atom_site_label_1
_geom_angle_atom_site_label_2
_geom_angle_atom_site_label_3
_geom_angle_site_symmetry_1
_geom_angle_site_symmetry_3
_geom_angle
_geom_angle_publ_flag
C17 O1 H1 . . 109.5 ?
C2 C1 C14 . . 119.64(10) ?
C2 C1 C17 . . 121.08(10) ?
C14 C1 C17 . . 119.28(10) ?
C3 C2 C1 . . 121.36(11) ?
C3 C2 H2 . . 119.3 ?
C1 C2 H2 . . 119.3 ?
C2 C3 C4 . . 120.94(10) ?
C2 C3 H3 . . 119.5 ?
C4 C3 H3 . . 119.5 ?
C3 C4 C15 . . 118.84(10) ?
C3 C4 C5 . . 122.47(11) ?
C15 C4 C5 . . 118.69(11) ?
C6 C5 C4 . . 121.60(12) ?
C6 C5 H5 . . 119.2 ?
C4 C5 H5 . . 119.2 ?
C5 C6 C7 . . 121.51(11) ?
C5 C6 H6 . . 119.2 ?
C7 C6 H6 . . 119.2 ?
C8 C7 C16 . . 118.77(13) ?
C8 C7 C6 . . 122.73(12) ?
C16 C7 C6 . . 118.50(12) ?
C9 C8 C7 . . 121.00(13) ?
C9 C8 H8 . . 119.5 ?
C7 C8 H8 . . 119.5 ?
C8 C9 C10 . . 120.81(13) ?
C8 C9 H9 . . 119.6 ?
C10 C9 H9 . . 119.6 ?
C9 C10 C11 . . 120.59(14) ?
C9 C10 H10 . . 119.7 ?
C11 C10 H10 . . 119.7 ?
C10 C11 C16 . . 118.93(12) ?
C10 C11 C12 . . 122.74(12) ?
C16 C11 C12 . . 118.32(10) ?
C13 C12 C11 . . 121.68(11) ?
C13 C12 H12 . . 119.2 ?
C11 C12 H12 . . 119.2 ?
C12 C13 C14 . . 121.70(10) ?
C12 C13 H13 . . 119.2 ?
C14 C13 H13 . . 119.2 ?
C1 C14 C15 . . 119.25(9) ?
C1 C14 C13 . . 122.99(10) ?
C15 C14 C13 . . 117.76(10) ?
C16 C15 C4 . . 119.72(10) ?
C16 C15 C14 . . 120.31(10) ?
C4 C15 C14 . . 119.95(10) ?
C11 C16 C15 . . 120.17(10) ?
C11 C16 C7 . . 119.86(11) ?
C15 C16 C7 . . 119.96(11) ?
O1 C17 C1 . . 113.64(10) ?
O1 C17 H17A . . 108.8 ?
C1 C17 H17A . . 108.8 ?
O1 C17 H17B . . 108.8 ?
C1 C17 H17B . . 108.8 ?
H17A C17 H17B . . 107.7 ?
C17A O1A H1A . . 109.5 ?
C2A C1A C14A . . 119.25(10) ?
C2A C1A C17A . . 118.94(11) ?
C14A C1A C17A . . 121.74(11) ?
C3A C2A C1A . . 121.82(11) ?
C3A C2A H2A . . 119.1 ?
C1A C2A H2A . . 119.1 ?
C2A C3A C4A . . 120.66(11) ?
C2A C3A H3A . . 119.7 ?
C4A C3A H3A . . 119.7 ?
C3A C4A C15A . . 118.95(10) ?
C3A C4A C5A . . 122.37(10) ?
C15A C4A C5A . . 118.68(10) ?
C6A C5A C4A . . 121.78(11) ?
C6A C5A H5A . . 119.1 ?
C4A C5A H5A . . 119.1 ?
C5A C6A C7A . . 121.40(10) ?
C5A C6A H6A . . 119.3 ?
C7A C6A H6A . . 119.3 ?
C8A C7A C16A . . 118.86(11) ?
C8A C7A C6A . . 122.87(11) ?
C16A C7A C6A . . 118.27(11) ?
C9A C8A C7A . . 121.06(12) ?
C9A C8A H8A . . 119.5 ?
C7A C8A H8A . . 119.5 ?
C10A C9A C8A . . 120.51(12) ?
C10A C9A H9A . . 119.7 ?
C8A C9A H9A . . 119.7 ?
C9A C10A C11A . . 120.82(12) ?
C9A C10A H10A . . 119.6 ?
C11A C10A H10A . . 119.6 ?
C10A C11A C16A . . 119.09(11) ?
C10A C11A C12A . . 122.55(11) ?
C16A C11A C12A . . 118.36(10) ?
C13A C12A C11A . . 121.88(10) ?
C13A C12A H12A . . 119.1 ?
C11A C12A H12A . . 119.1 ?
C12A C13A C14A . . 121.56(10) ?
C12A C13A H13A . . 119.2 ?
C14A C13A H13A . . 119.2 ?
C1A C14A C15A . . 119.19(10) ?
C1A C14A C13A . . 122.93(10) ?
C15A C14A C13A . . 117.87(10) ?
C4A C15A C14A . . 120.12(10) ?
C4A C15A C16A . . 119.43(10) ?
C14A C15A C16A . . 120.44(9) ?
C11A C16A C7A . . 119.67(10) ?
C11A C16A C15A . . 119.90(10) ?
C7A C16A C15A . . 120.43(10) ?
O1A C17A C1A . . 111.75(9) ?
O1A C17A H17C . . 109.3 ?
C1A C17A H17C . . 109.3 ?
O1A C17A H17D . . 109.3 ?
C1A C17A H17D . . 109.3 ?
H17C C17A H17D . . 107.9 ?

loop_
_geom_bond_atom_site_label_1
_geom_bond_atom_site_label_2
_geom_bond_site_symmetry_2
_geom_bond_distance
_geom_bond_publ_flag
O1 C17 . 1.4222(14) ?
O1 H1 . 0.8400 ?
C1 C2 . 1.3865(15) ?
C1 C14 . 1.4056(15) ?
C1 C17 . 1.5146(15) ?
C2 C3 . 1.3860(17) ?
C2 H2 . 0.9500 ?
C3 C4 . 1.3887(17) ?
C3 H3 . 0.9500 ?
C4 C15 . 1.4218(15) ?
C4 C5 . 1.4338(16) ?
C5 C6 . 1.3356(19) ?
C5 H5 . 0.9500 ?
C6 C7 . 1.434(2) ?
C6 H6 . 0.9500 ?
C7 C8 . 1.393(2) ?
C7 C16 . 1.4247(16) ?
C8 C9 . 1.377(2) ?
C8 H8 . 0.9500 ?
C9 C10 . 1.386(2) ?
C9 H9 . 0.9500 ?
C10 C11 . 1.3969(18) ?
C10 H10 . 0.9500 ?
C11 C16 . 1.4187(17) ?
C11 C12 . 1.4295(17) ?
C12 C13 . 1.3459(16) ?
C12 H12 . 0.9500 ?
C13 C14 . 1.4377(15) ?
C13 H13 . 0.9500 ?
C14 C15 . 1.4246(14) ?
C15 C16 . 1.4201(16) ?
C17 H17A . 0.9900 ?
C17 H17B . 0.9900 ?
O1A C17A . 1.4301(14) ?
O1A H1A . 0.8400 ?
C1A C2A . 1.3922(17) ?
C1A C14A . 1.4094(15) ?
C1A C17A . 1.5000(16) ?
C2A C3A . 1.3824(17) ?
C2A H2A . 0.9500 ?
C3A C4A . 1.3900(16) ?
C3A H3A . 0.9500 ?
C4A C15A . 1.4232(15) ?
C4A C5A . 1.4334(16) ?
C5A C6A . 1.3415(18) ?
C5A H5A . 0.9500 ?
C6A C7A . 1.4360(17) ?
C6A H6A . 0.9500 ?
C7A C8A . 1.3971(17) ?
C7A C16A . 1.4233(15) ?
C8A C9A . 1.383(2) ?
C8A H8A . 0.9500 ?
C9A C10A . 1.3825(19) ?
C9A H9A . 0.9500 ?
C10A C11A . 1.3983(16) ?
C10A H10A . 0.9500 ?
C11A C16A . 1.4216(15) ?
C11A C12A . 1.4281(16) ?
C12A C13A . 1.3476(16) ?
C12A H12A . 0.9500 ?
C13A C14A . 1.4371(15) ?
C13A H13A . 0.9500 ?
C14A C15A . 1.4235(14) ?
C15A C16A . 1.4241(15) ?
C17A H17C . 0.9900 ?
C17A H17D . 0.9900 ?

loop_
_geom_hbond_atom_site_label_D
_geom_hbond_atom_site_label_H
_geom_hbond_atom_site_label_A
_geom_hbond_site_symmetry_A
_geom_hbond_distance_DH
_geom_hbond_distance_HA
_geom_hbond_distance_DA
_geom_hbond_angle_DHA
O1 H1 O1A 3_656 0.84 1.87 2.6972(12) 166.7
O1A H1A O1 4_566 0.84 1.89 2.7163(12) 167.1

loop_
_geom_torsion_atom_site_label_1
_geom_torsion_atom_site_label_2
_geom_torsion_atom_site_label_3
_geom_torsion_atom_site_label_4
_geom_torsion_site_symmetry_1
_geom_torsion_site_symmetry_2
_geom_torsion_site_symmetry_3
_geom_torsion_site_symmetry_4
_geom_torsion
_geom_torsion_publ_flag
C14 C1 C2 C3 . . . . -0.83(16) ?
C17 C1 C2 C3 . . . . -179.82(10) ?
C1 C2 C3 C4 . . . . 0.83(17) ?
C2 C3 C4 C15 . . . . 0.19(16) ?
C2 C3 C4 C5 . . . . 179.32(10) ?
C3 C4 C5 C6 . . . . -178.12(11) ?
C15 C4 C5 C6 . . . . 1.01(17) ?
C4 C5 C6 C7 . . . . 0.19(18) ?
C5 C6 C7 C8 . . . . 179.54(12) ?
C5 C6 C7 C16 . . . . -0.77(18) ?
C16 C7 C8 C9 . . . . 1.55(19) ?
C6 C7 C8 C9 . . . . -178.76(13) ?
C7 C8 C9 C10 . . . . -1.0(2) ?
C8 C9 C10 C11 . . . . -0.6(2) ?
C9 C10 C11 C16 . . . . 1.65(19) ?
C9 C10 C11 C12 . . . . -177.77(12) ?
C10 C11 C12 C13 . . . . -178.69(11) ?
C16 C11 C12 C13 . . . . 1.88(16) ?
C11 C12 C13 C14 . . . . 0.14(17) ?
C2 C1 C14 C15 . . . . -0.18(15) ?
C17 C1 C14 C15 . . . . 178.83(9) ?
C2 C1 C14 C13 . . . . -179.59(10) ?
C17 C1 C14 C13 . . . . -0.58(15) ?
C12 C13 C14 C1 . . . . 177.38(10) ?
C12 C13 C14 C15 . . . . -2.04(15) ?
C3 C4 C15 C16 . . . . 177.55(9) ?
C5 C4 C15 C16 . . . . -1.62(15) ?
C3 C4 C15 C14 . . . . -1.19(15) ?
C5 C4 C15 C14 . . . . 179.65(9) ?
C1 C14 C15 C16 . . . . -177.54(9) ?
C13 C14 C15 C16 . . . . 1.90(14) ?
C1 C14 C15 C4 . . . . 1.18(14) ?
C13 C14 C15 C4 . . . . -179.38(9) ?
C10 C11 C16 C15 . . . . 178.59(10) ?
C12 C11 C16 C15 . . . . -1.96(15) ?
C10 C11 C16 C7 . . . . -1.12(16) ?
C12 C11 C16 C7 . . . . 178.33(10) ?
C4 C15 C16 C11 . . . . -178.65(9) ?
C14 C15 C16 C11 . . . . 0.08(15) ?
C4 C15 C16 C7 . . . . 1.05(15) ?
C14 C15 C16 C7 . . . . 179.78(9) ?
C8 C7 C16 C11 . . . . -0.46(16) ?
C6 C7 C16 C11 . . . . 179.84(10) ?
C8 C7 C16 C15 . . . . 179.83(10) ?
C6 C7 C16 C15 . . . . 0.13(16) ?
C2 C1 C17 O1 . . . . -3.46(15) ?
C14 C1 C17 O1 . . . . 177.53(9) ?
C14A C1A C2A C3A . . . . 0.59(17) ?
C17A C1A C2A C3A . . . . -176.38(10) ?
C1A C2A C3A C4A . . . . 0.44(18) ?
C2A C3A C4A C15A . . . . -0.83(16) ?
C2A C3A C4A C5A . . . . 179.05(10) ?
C3A C4A C5A C6A . . . . -178.71(11) ?
C15A C4A C5A C6A . . . . 1.17(16) ?
C4A C5A C6A C7A . . . . -0.76(17) ?
C5A C6A C7A C8A . . . . -179.58(11) ?
C5A C6A C7A C16A . . . . -0.22(16) ?
C16A C7A C8A C9A . . . . 0.14(17) ?
C6A C7A C8A C9A . . . . 179.50(11) ?
C7A C8A C9A C10A . . . . -0.13(18) ?
C8A C9A C10A C11A . . . . 0.17(18) ?
C9A C10A C11A C16A . . . . -0.23(16) ?
C9A C10A C11A C12A . . . . 179.31(11) ?
C10A C11A C12A C13A . . . . -179.03(10) ?
C16A C11A C12A C13A . . . . 0.50(16) ?
C11A C12A C13A C14A . . . . -0.75(17) ?
C2A C1A C14A C15A . . . . -1.18(15) ?
C17A C1A C14A C15A . . . . 175.69(9) ?
C2A C1A C14A C13A . . . . 179.92(10) ?
C17A C1A C14A C13A . . . . -3.20(16) ?
C12A C13A C14A C1A . . . . 179.07(10) ?
C12A C13A C14A C15A . . . . 0.15(15) ?
C3A C4A C15A C14A . . . . 0.21(15) ?
C5A C4A C15A C14A . . . . -179.68(9) ?
C3A C4A C15A C16A . . . . 179.28(9) ?
C5A C4A C15A C16A . . . . -0.60(14) ?
C1A C14A C15A C4A . . . . 0.80(15) ?
C13A C14A C15A C4A . . . . 179.75(9) ?
C1A C14A C15A C16A . . . . -178.27(9) ?
C13A C14A C15A C16A . . . . 0.68(14) ?
C10A C11A C16A C7A . . . . 0.24(15) ?
C12A C11A C16A C7A . . . . -179.32(9) ?
C10A C11A C16A C15A . . . . 179.89(9) ?
C12A C11A C16A C15A . . . . 0.34(15) ?
C8A C7A C16A C11A . . . . -0.19(15) ?
C6A C7A C16A C11A . . . . -179.58(9) ?
C8A C7A C16A C15A . . . . -179.84(9) ?
C6A C7A C16A C15A . . . . 0.77(15) ?
C4A C15A C16A C11A . . . . 180.00(9) ?
C14A C15A C16A C11A . . . . -0.92(15) ?
C4A C15A C16A C7A . . . . -0.35(15) ?
C14A C15A C16A C7A . . . . 178.73(9) ?
C2A C1A C17A O1A . . . . -116.54(12) ?
C14A C1A C17A O1A . . . . 66.57(14) ?
